data_7109876
loop_
_publ_author_name
'Qing-Hua Li'
'Tang-Lin Liu'
'Liang Wei'
'Xiang Zhou'
'Hai-Yan Tao'
'Chun-Jiang Wang'

_publ_section_title
;
 exo-Selective construction of spiro-[butyrolactone=pyrrolidine] via
 1,3]dipolar cycloaddition of azomethine ylides with alpha-methylene-
 -gamma-butyrolactone catalyzed by Cu(I)/DTBM-BIPHEP
;
_journal_name_full Chem.Commun.
_journal_page_first 9642
_journal_paper_doi 10.1039/c3cc45493b
_journal_volume 49
_journal_year 2013
_chemical_formula_sum 'C16 H16 Cl N O4'
_chemical_formula_weight 321.75
_chemical_name_systematic
;
?
;
_space_group_IT_number 19
_symmetry_cell_setting orthorhombic
_symmetry_space_group_name_Hall 'P 2ac 2ab'
_symmetry_space_group_name_H-M 'P 21 21 21'
_atom_sites_solution_hydrogens geom
_atom_sites_solution_primary direct
_atom_sites_solution_secondary difmap
_audit_creation_method SHELXL-97
_cell_angle_alpha 90.00
_cell_angle_beta 90.00
_cell_angle_gamma 90.00
_cell_formula_units_Z 4
_cell_length_a 6.4177(9)
_cell_length_b 12.2541(18)
_cell_length_c 19.540(3)
_cell_measurement_reflns_used 3544
_cell_measurement_temperature 293(2)
_cell_measurement_theta_max 27.65
_cell_measurement_theta_min 2.67
_cell_volume 1536.7(4)
_computing_cell_refinement 'Bruker SMART'
_computing_data_collection 'Bruker SMART'
_computing_data_reduction 'Bruker SAINT'
_computing_molecular_graphics 'Bruker SHELXTL'
_computing_publication_material 'Bruker SHELXTL'
_computing_structure_refinement 'SHELXL-97 (Sheldrick, 1997)'
_computing_structure_solution 'SHELXS-97 (Sheldrick, 1990)'
_diffrn_ambient_temperature 293(2)
_diffrn_measured_fraction_theta_full 0.999
_diffrn_measured_fraction_theta_max 0.999
_diffrn_measurement_device_type 'CCD area detector'
_diffrn_measurement_method 'phi and omega scans'
_diffrn_radiation_monochromator graphite
_diffrn_radiation_source 'fine-focus sealed tube'
_diffrn_radiation_type MoK\a
_diffrn_radiation_wavelength 0.71073
_diffrn_reflns_av_R_equivalents 0.0162
_diffrn_reflns_av_sigmaI/netI 0.0181
_diffrn_reflns_limit_h_max 7
_diffrn_reflns_limit_h_min -7
_diffrn_reflns_limit_k_max 10
_diffrn_reflns_limit_k_min -15
_diffrn_reflns_limit_l_max 23
_diffrn_reflns_limit_l_min -24
_diffrn_reflns_number 8555
_diffrn_reflns_theta_full 25.98
_diffrn_reflns_theta_max 25.98
_diffrn_reflns_theta_min 2.08
_exptl_absorpt_coefficient_mu 0.266
_exptl_absorpt_correction_T_max 0.9365
_exptl_absorpt_correction_T_min 0.9197
_exptl_absorpt_correction_type multi-scan
_exptl_absorpt_process_details SADABS
_exptl_crystal_density_meas 0
_exptl_crystal_density_method 'not measured'
_exptl_crystal_description block
_exptl_crystal_F_000 672
_exptl_crystal_size_max 0.32
_exptl_crystal_size_mid 0.29
_exptl_crystal_size_min 0.25
_refine_diff_density_max 1.217
_refine_diff_density_min -0.698
_refine_diff_density_rms 0.077
_refine_ls_abs_structure_details 'Flack H D (1983), Acta Cryst. A39, 876-881'
_refine_ls_abs_structure_Flack 0.2(2)
_refine_ls_extinction_coef 0.008(5)
_refine_ls_extinction_expression Fc^*^=kFc[1+0.001xFc^2^\l^3^/sin(2\q)]^-1/4^
_refine_ls_extinction_method SHELXL
_refine_ls_goodness_of_fit_ref 1.048
_refine_ls_hydrogen_treatment constr
_refine_ls_matrix_type full
_refine_ls_number_parameters 200
_refine_ls_number_reflns 3006
_refine_ls_number_restraints 13
_refine_ls_restrained_S_all 1.127
_refine_ls_R_factor_all 0.0884
_refine_ls_R_factor_gt 0.0805
_refine_ls_shift/su_max 0.000
_refine_ls_shift/su_mean 0.000
_refine_ls_structure_factor_coef Fsqd
_refine_ls_weighting_details 'calc w=1/[\s^2^(Fo^2^)+(0.1668P)^2^+1.0765P] where P=(Fo^2^+2Fc^2^)/3'
_refine_ls_weighting_scheme calc
_refine_ls_wR_factor_gt 0.2433
_refine_ls_wR_factor_ref 0.2547
_reflns_number_gt 2619
_reflns_number_total 3006
_reflns_threshold_expression >2sigma(I)
_cod_data_source_file c3cc45493b.txt
_cod_data_source_block 6
_cod_original_sg_symbol_H-M P2(1)2(1)2(1)
_cod_database_code 7109876

loop_
_symmetry_equiv_pos_as_xyz
'x, y, z'
'-x+1/2, -y, z+1/2'
'-x, y+1/2, -z+1/2'
'x+1/2, -y+1/2, -z'

loop_
_atom_site_label
_atom_site_type_symbol
_atom_site_fract_x
_atom_site_fract_y
_atom_site_fract_z
_atom_site_U_iso_or_equiv
_atom_site_adp_type
_atom_site_occupancy
_atom_site_symmetry_multiplicity
_atom_site_calc_flag
_atom_site_refinement_flags
C1 C 0.3664(13) 0.3762(5) 0.0500(3) 0.0770(19) Uani 1 1 d .
C2 C 0.5404(14) 0.3137(6) 0.0623(3) 0.087(2) Uani 1 1 d .
H2 H 0.6462 0.3081 0.0300 0.104 Uiso 1 1 calc R
C3 C 0.5533(10) 0.2602(5) 0.1233(3) 0.0681(14) Uani 1 1 d .
H3 H 0.6731 0.2206 0.1333 0.082 Uiso 1 1 calc R
C4 C 0.3939(7) 0.2630(3) 0.1706(2) 0.0484(11) Uani 1 1 d .
C5 C 0.2216(10) 0.3243(4) 0.1555(3) 0.0615(13) Uani 1 1 d .
H5 H 0.1131 0.3270 0.1870 0.074 Uiso 1 1 calc R
C6 C 0.2032(12) 0.3816(5) 0.0958(3) 0.0739(17) Uani 1 1 d .
H6 H 0.0849 0.4228 0.0864 0.089 Uiso 1 1 calc R
C7 C 0.4112(7) 0.1969(3) 0.2364(2) 0.0432(9) Uani 1 1 d .
H7 H 0.5572 0.1954 0.2510 0.052 Uiso 1 1 calc R
C8 C 0.3198(8) 0.0510(3) 0.3093(3) 0.0512(11) Uani 1 1 d .
H8A H 0.4535 0.0242 0.3251 0.061 Uiso 1 1 calc R
H8B H 0.2144 -0.0039 0.3183 0.061 Uiso 1 1 calc R
C9 C 0.3281(6) 0.0791(3) 0.2330(2) 0.0416(9) Uani 1 1 d .
C10 C 0.1201(6) 0.0620(3) 0.1967(3) 0.0494(10) Uani 1 1 d .
H10A H 0.0040 0.0746 0.2275 0.059 Uiso 1 1 calc R
H10B H 0.1069 0.1097 0.1574 0.059 Uiso 1 1 calc R
C11 C 0.1307(7) -0.0550(4) 0.1754(3) 0.0573(12) Uani 1 1 d .
H11A H 0.0803 -0.1025 0.2115 0.069 Uiso 1 1 calc R
H11B H 0.0486 -0.0675 0.1345 0.069 Uiso 1 1 calc R
C12 C 0.4682(7) 0.0009(3) 0.1948(3) 0.0472(11) Uani 1 1 d .
C13 C 0.2635(7) 0.1601(4) 0.3449(2) 0.0455(10) Uani 1 1 d .
C14 C 0.0402(7) 0.1619(4) 0.3714(3) 0.0525(11) Uani 1 1 d .
C15 C 0.2395(17) 0.1340(11) 0.4636(6) 0.146(4) Uani 1 1 d DU
H15A H 0.2460 0.0550 0.4643 0.175 Uiso 1 1 calc R
H15B H 0.2667 0.1623 0.5091 0.175 Uiso 1 1 calc R
C16 C 0.3834(8) 0.1821(6) 0.4112(3) 0.0729(16) Uani 1 1 d .
H16A H 0.5177 0.1458 0.4112 0.087 Uiso 1 1 calc R
H16B H 0.4037 0.2597 0.4185 0.087 Uiso 1 1 calc R
Cl1 Cl 0.3378(5) 0.44647(15) -0.02760(8) 0.1153(10) Uani 1 1 d .
N1 N 0.2847(6) 0.2419(3) 0.29119(19) 0.0493(9) Uani 1 1 d .
H1 H 0.2311 0.3062 0.2919 0.059 Uiso 1 1 calc R
O1 O 0.6533(6) -0.0024(3) 0.1918(2) 0.0686(11) Uani 1 1 d .
O2 O 0.3519(5) -0.0741(3) 0.1622(2) 0.0588(9) Uani 1 1 d .
O3 O 0.0402(9) 0.1740(9) 0.4359(3) 0.162(3) Uani 1 1 d DU
O4 O -0.1189(6) 0.1565(6) 0.3424(3) 0.1038(19) Uani 1 1 d .

loop_
_atom_site_aniso_label
_atom_site_aniso_U_11
_atom_site_aniso_U_22
_atom_site_aniso_U_33
_atom_site_aniso_U_23
_atom_site_aniso_U_13
_atom_site_aniso_U_12
C1 0.128(6) 0.051(3) 0.051(3) -0.004(2) 0.016(3) -0.015(3)
C2 0.115(6) 0.073(4) 0.071(4) -0.004(3) 0.033(4) -0.020(4)
C3 0.068(3) 0.064(3) 0.072(3) 0.003(3) 0.023(3) -0.006(3)
C4 0.057(3) 0.033(2) 0.055(2) -0.0021(17) 0.010(2) -0.0047(17)
C5 0.079(3) 0.046(2) 0.060(3) 0.005(2) 0.016(2) 0.011(2)
C6 0.103(5) 0.054(3) 0.065(3) 0.004(2) -0.003(3) 0.009(3)
C7 0.0370(19) 0.0342(19) 0.058(2) -0.0021(17) 0.0008(17) -0.0051(16)
C8 0.049(2) 0.041(2) 0.064(3) 0.0123(19) 0.005(2) 0.0078(19)
C9 0.0329(18) 0.0321(19) 0.060(2) 0.0017(16) 0.0007(17) 0.0007(15)
C10 0.037(2) 0.039(2) 0.072(3) -0.001(2) -0.005(2) -0.0011(17)
C11 0.044(2) 0.050(2) 0.078(3) -0.005(2) -0.007(2) -0.0036(19)
C12 0.035(2) 0.038(2) 0.068(3) 0.0024(19) 0.0013(19) 0.0046(16)
C13 0.040(2) 0.049(2) 0.048(2) 0.0065(18) -0.0010(17) -0.0031(17)
C14 0.049(3) 0.048(2) 0.060(3) -0.006(2) 0.007(2) -0.005(2)
C15 0.163(8) 0.152(7) 0.122(6) 0.014(6) 0.005(6) 0.002(7)
C16 0.049(3) 0.109(5) 0.061(3) -0.005(3) -0.011(2) -0.005(3)
Cl1 0.211(3) 0.0797(11) 0.0552(8) 0.0126(7) 0.0021(12) -0.0330(14)
N1 0.060(2) 0.0362(17) 0.052(2) 0.0021(15) 0.0099(17) -0.0029(16)
O1 0.0406(18) 0.062(2) 0.103(3) -0.002(2) 0.0110(19) 0.0083(15)
O2 0.0529(18) 0.0443(17) 0.079(2) -0.0124(16) 0.0070(17) 0.0013(14)
O3 0.064(3) 0.319(8) 0.103(4) -0.066(5) 0.010(3) 0.013(5)
O4 0.041(2) 0.177(6) 0.094(3) -0.004(4) 0.000(2) -0.011(3)

loop_
_atom_type_symbol
_atom_type_description
_atom_type_scat_dispersion_real
_atom_type_scat_dispersion_imag
_atom_type_scat_source
C C 0.0033 0.0016 'International Tables Vol C Tables 4.2.6.8 and 6.1.1.4'
H H 0.0000 0.0000 'International Tables Vol C Tables 4.2.6.8 and 6.1.1.4'
N N 0.0061 0.0033 'International Tables Vol C Tables 4.2.6.8 and 6.1.1.4'
O O 0.0106 0.0060 'International Tables Vol C Tables 4.2.6.8 and 6.1.1.4'
Cl Cl 0.1484 0.1585 'International Tables Vol C Tables 4.2.6.8 and 6.1.1.4'

loop_
_geom_angle_atom_site_label_1
_geom_angle_atom_site_label_2
_geom_angle_atom_site_label_3
_geom_angle
C2 C1 C6 122.0(6)
C2 C1 Cl1 120.6(5)
C6 C1 Cl1 117.2(6)
C3 C2 C1 118.0(6)
C2 C3 C4 122.0(6)
C5 C4 C3 117.9(5)
C5 C4 C7 122.2(4)
C3 C4 C7 119.9(5)
C6 C5 C4 122.4(5)
C5 C6 C1 117.6(6)
N1 C7 C4 112.3(3)
N1 C7 C9 101.1(3)
C4 C7 C9 115.9(4)
C9 C8 C13 104.6(3)
C12 C9 C10 101.8(4)
C12 C9 C8 111.1(4)
C10 C9 C8 113.0(4)
C12 C9 C7 114.1(3)
C10 C9 C7 116.8(3)
C8 C9 C7 100.4(3)
C11 C10 C9 102.8(3)
O2 C11 C10 104.3(4)
O1 C12 O2 120.5(4)
O1 C12 C9 129.8(5)
O2 C12 C9 109.7(4)
N1 C13 C14 108.8(4)
N1 C13 C16 116.2(4)
C14 C13 C16 100.5(4)
N1 C13 C8 104.4(3)
C14 C13 C8 112.6(4)
C16 C13 C8 114.5(4)
O4 C14 O3 119.2(5)
O4 C14 C13 131.0(5)
O3 C14 C13 109.8(5)
O3 C15 C16 98.8(7)
C15 C16 C13 101.5(6)
C7 N1 C13 108.8(3)
C12 O2 C11 110.2(4)
C14 O3 C15 109.1(7)

loop_
_geom_bond_atom_site_label_1
_geom_bond_atom_site_label_2
_geom_bond_distance
C1 C2 1.375(11)
C1 C6 1.379(10)
C1 Cl1 1.754(6)
C2 C3 1.362(9)
C3 C4 1.379(7)
C4 C5 1.369(7)
C4 C7 1.523(6)
C5 C6 1.367(8)
C7 N1 1.452(6)
C7 C9 1.541(5)
C8 C9 1.531(6)
C8 C13 1.549(6)
C9 C12 1.512(6)
C9 C10 1.526(6)
C10 C11 1.494(6)
C11 O2 1.462(6)
C12 O1 1.190(6)
C12 O2 1.345(6)
C13 N1 1.457(6)
C13 C14 1.524(6)
C13 C16 1.530(7)
C14 O4 1.169(7)
C14 O3 1.270(8)
C15 O3 1.472(9)
C15 C16 1.500(13)

loop_
_geom_torsion_atom_site_label_1
_geom_torsion_atom_site_label_2
_geom_torsion_atom_site_label_3
_geom_torsion_atom_site_label_4
_geom_torsion
C6 C1 C2 C3 -3.1(10)
Cl1 C1 C2 C3 -179.5(5)
C1 C2 C3 C4 3.2(10)
C2 C3 C4 C5 -1.8(8)
C2 C3 C4 C7 176.7(5)
C3 C4 C5 C6 0.1(8)
C7 C4 C5 C6 -178.4(5)
C4 C5 C6 C1 0.0(9)
C2 C1 C6 C5 1.6(10)
Cl1 C1 C6 C5 178.0(5)
C5 C4 C7 N1 -26.2(6)
C3 C4 C7 N1 155.4(4)
C5 C4 C7 C9 89.4(5)
C3 C4 C7 C9 -89.0(5)
C13 C8 C9 C12 154.7(3)
C13 C8 C9 C10 -91.6(4)
C13 C8 C9 C7 33.6(4)
N1 C7 C9 C12 -163.5(4)
C4 C7 C9 C12 74.8(5)
N1 C7 C9 C10 78.1(5)
C4 C7 C9 C10 -43.7(5)
N1 C7 C9 C8 -44.6(4)
C4 C7 C9 C8 -166.3(4)
C12 C9 C10 C11 31.0(5)
C8 C9 C10 C11 -88.2(5)
C7 C9 C10 C11 156.0(4)
C9 C10 C11 O2 -32.1(5)
C10 C9 C12 O1 161.8(6)
C8 C9 C12 O1 -77.6(7)
C7 C9 C12 O1 35.1(8)
C10 C9 C12 O2 -19.6(5)
C8 C9 C12 O2 101.0(5)
C7 C9 C12 O2 -146.3(4)
C9 C8 C13 N1 -10.7(4)
C9 C8 C13 C14 107.2(4)
C9 C8 C13 C16 -138.8(4)
N1 C13 C14 O4 52.0(8)
C16 C13 C14 O4 174.5(7)
C8 C13 C14 O4 -63.2(8)
N1 C13 C14 O3 -126.2(7)
C16 C13 C14 O3 -3.7(8)
C8 C13 C14 O3 118.6(7)
O3 C15 C16 C13 -42.0(9)
N1 C13 C16 C15 146.3(6)
C14 C13 C16 C15 29.1(7)
C8 C13 C16 C15 -91.8(7)
C4 C7 N1 C13 164.5(3)
C9 C7 N1 C13 40.3(4)
C14 C13 N1 C7 -139.1(4)
C16 C13 N1 C7 108.4(5)
C8 C13 N1 C7 -18.7(5)
O1 C12 O2 C11 178.2(5)
C9 C12 O2 C11 -0.5(6)
C10 C11 O2 C12 21.1(6)
O4 C14 O3 C15 156.8(8)
C13 C14 O3 C15 -24.8(11)
C16 C15 O3 C14 43.0(12)
